data_2106963
loop_
_publ_author_name
'Goldstein, B.M.'

_publ_section_title
;
 Disorder in the Structure of Trisodium Phosphorothioate Dodecahydrate
;
_journal_name_full 'Acta Crystallographica B (24,1968-38,1982)'
_journal_page_first 1116
_journal_page_last 1120
_journal_volume 38
_journal_year 1982
_chemical_formula_sum 'H24 Na3 O15 P S'
_chemical_name_systematic 'Na3 P O3 S (H2 O)12'
_space_group_IT_number 167
_symmetry_space_group_name_Hall '-R 3 2"c'
_symmetry_space_group_name_H-M 'R -3 c :H'
_cell_angle_alpha 90
_cell_angle_beta 90
_cell_angle_gamma 120
_cell_formula_units_Z 6
_cell_length_a 9.061
_cell_length_b 9.061
_cell_length_c 34.34
_cell_volume 2441.649
_citation_journal_id_ASTM ACBCAR
_cod_data_source_file Goldstein_ACBCAR_1982_1720.cif
_cod_data_source_block H24Na3O15P1S1
_cod_original_formula_sum 'H24 Na3 O15 P1 S1'
_cod_database_code 2106963

loop_
_symmetry_equiv_pos_as_xyz
x,y,z
-y,x-y,z
-x+y,-x,z
y,x,-z+1/2
-x,-x+y,-z+1/2
x-y,-y,-z+1/2
-x,-y,-z
y,-x+y,-z
x-y,x,-z
-y,-x,z-1/2
x,x-y,z-1/2
-x+y,y,z-1/2
x+2/3,y+1/3,z+1/3
-y+2/3,x-y+1/3,z+1/3
-x+y+2/3,-x+1/3,z+1/3
y+2/3,x+1/3,-z+5/6
-x+2/3,-x+y+1/3,-z+5/6
x-y+2/3,-y+1/3,-z+5/6
-x+2/3,-y+1/3,-z+1/3
y+2/3,-x+y+1/3,-z+1/3
x-y+2/3,x+1/3,-z+1/3
-y+2/3,-x+1/3,z-1/6
x+2/3,x-y+1/3,z-1/6
-x+y+2/3,y+1/3,z-1/6
x+1/3,y+2/3,z+2/3
-y+1/3,x-y+2/3,z+2/3
-x+y+1/3,-x+2/3,z+2/3
y+1/3,x+2/3,-z+7/6
-x+1/3,-x+y+2/3,-z+7/6
x-y+1/3,-y+2/3,-z+7/6
-x+1/3,-y+2/3,-z+2/3
y+1/3,-x+y+2/3,-z+2/3
x-y+1/3,x+2/3,-z+2/3
-y+1/3,-x+2/3,z+1/6
x+1/3,x-y+2/3,z+1/6
-x+y+1/3,y+2/3,z+1/6

loop_
_atom_site_label
_atom_site_type_symbol
_atom_site_fract_x
_atom_site_fract_y
_atom_site_fract_z
_atom_site_occupancy
_atom_site_U_iso_or_equiv
O2 O-2 0.197 0.1978 0.0466 1 0.0
S1 S-2 0 0 0.2875 0.5 0.0
O1 O-2 0.174 0.0434 0.2139 0.5 0.0
H2 H+1 0.188 0.284 0.047 1 0.0
O3 O-2 0.2184 0.0065 0.132 1 0.0
Na1 Na+1 0 0 0 1 0.0
H4 H+1 0.2 0.015 0.156 1 0.0
H3 H+1 0.298 0.071 0.129 1 0.0
P1 P+5 0 0 0.2295 0.5 0.0
H1 H+1 0.283 0.228 0.049 1 0.0
Na2 Na+1 0 0 0.09249 1 0.0
